data_7110514
loop_
_publ_author_name
'Chen, Kui'
'Jr., Lawrence Que'

_publ_section_title
;
 Evidence for the participation of a high-valent iron--oxo species in
 stereospecific alkane hydroxylation by a non-heme iron catalyst
;
_journal_issue 15
_journal_name_full 'Chemical Communications'
_journal_page_first 1375
_journal_paper_doi 10.1039/a901678c
_journal_year 1999
_chemical_compound_source 'K. Chen/ Prof. L. Que, Jr.'
_chemical_formula_sum 'C20 H28 Cl2 Fe N6 O8'
_chemical_formula_weight 607.23
_chemical_name_common 96CAD35
_chemical_name_systematic
; 
 ? 
;
_space_group_IT_number 19
_symmetry_cell_setting orthorhombic
_symmetry_space_group_name_Hall 'P 2ac 2ab'
_symmetry_space_group_name_H-M 'P 21 21 21'
_atom_sites_solution_hydrogens geom
_atom_sites_solution_primary direct
_atom_sites_solution_secondary difmap
_audit_creation_method SHELXL
_cell_angle_alpha 90.00
_cell_angle_beta 90.00
_cell_angle_gamma 90.00
_cell_formula_units_Z 4
_cell_length_a 9.984(2)
_cell_length_b 15.039(4)
_cell_length_c 17.653(2)
_cell_measurement_reflns_used 25
_cell_measurement_temperature 293(2)
_cell_measurement_theta_max 15.694
_cell_measurement_theta_min 10.893
_cell_volume 2650.6(9)
_computing_structure_refinement 'SHELXL-93 (Sheldrick, 1993)'
_computing_structure_solution 'SHELXS-86 (Sheldrick, 1990)'
_diffrn_ambient_temperature 293(2)
_diffrn_radiation_monochromator graphite
_diffrn_radiation_source 'fine-focus sealed tube'
_diffrn_radiation_type MoK\a
_diffrn_radiation_wavelength 0.71073
_diffrn_reflns_av_R_equivalents 0.0284
_diffrn_reflns_av_sigmaI/netI 0.0695
_diffrn_reflns_limit_h_max 11
_diffrn_reflns_limit_h_min 0
_diffrn_reflns_limit_k_max 17
_diffrn_reflns_limit_k_min 0
_diffrn_reflns_limit_l_max 20
_diffrn_reflns_limit_l_min -20
_diffrn_reflns_number 5268
_diffrn_reflns_theta_max 24.97
_diffrn_reflns_theta_min 2.31
_exptl_absorpt_coefficient_mu 0.826
_exptl_absorpt_correction_T_max 1.0000
_exptl_absorpt_correction_T_min 0.8932
_exptl_absorpt_correction_type 'semi-empirical from azimuthal scans'
_exptl_crystal_colour prism
_exptl_crystal_density_diffrn 1.522
_exptl_crystal_description violet
_exptl_crystal_F_000 1256
_exptl_crystal_size_max 0.55
_exptl_crystal_size_mid 0.50
_exptl_crystal_size_min 0.25
_refine_diff_density_max 0.287
_refine_diff_density_min -0.224
_refine_diff_density_rms 0.051
_refine_ls_abs_structure_details 'Flack H D (1983), Acta Cryst. A39, 876-881'
_refine_ls_abs_structure_Flack 0.51(3)
_refine_ls_extinction_method none
_refine_ls_goodness_of_fit_all 1.029
_refine_ls_goodness_of_fit_obs 1.058
_refine_ls_matrix_type full
_refine_ls_number_parameters 374
_refine_ls_number_reflns 4642
_refine_ls_number_restraints 50
_refine_ls_restrained_S_all 1.037
_refine_ls_restrained_S_obs 1.068
_refine_ls_R_factor_all 0.0851
_refine_ls_R_factor_obs 0.0520
_refine_ls_shift/esd_max 0.001
_refine_ls_shift/esd_mean 0.000
_refine_ls_structure_factor_coef Fsqd
_refine_ls_weighting_details 'w=1/[\s^2^(Fo^2^)+(0.0427P)^2^+1.2242P] where P=(Fo^2^+2Fc^2^)/3'
_refine_ls_weighting_scheme calc
_refine_ls_wR_factor_all 0.1217
_refine_ls_wR_factor_obs 0.1052
_reflns_number_observed 3378
_reflns_number_total 4642
_reflns_observed_criterion >2sigma(I)
_cod_data_source_file 901678csup1.cif
_cod_data_source_block cad35
_cod_depositor_comments
;
The following automatic conversions were performed:

'_refine_ls_weighting_scheme' value 'calc
w=1/[\s^2^(Fo^2^)+(0.0427P)^2^+1.2242P] where P=(Fo^2^+2Fc^2^)/3' was
changed to 'calc'. New tag '_refine_ls_weighting_details' was
created. The value of the new tag was set to
'w=1/[\s^2^(Fo^2^)+(0.0427P)^2^+1.2242P] where P=(Fo^2^+2Fc^2^)/3'.

Automatic conversion script
Id: cif_fix_values 3143 2015-03-26 13:38:13Z robertas 
;
_cod_original_sg_symbol_H-M P2(1)2(1)2(1)
_cod_database_code 7110514

loop_
_symmetry_equiv_pos_as_xyz
'x, y, z'
'-x+1/2, -y, z+1/2'
'-x, y+1/2, -z+1/2'
'x+1/2, -y+1/2, -z'

loop_
_atom_site_aniso_label
_atom_site_aniso_U_11
_atom_site_aniso_U_22
_atom_site_aniso_U_33
_atom_site_aniso_U_23
_atom_site_aniso_U_13
_atom_site_aniso_U_12
Fe1 0.0401(4) 0.0423(3) 0.0420(4) -0.0024(3) 0.0029(4) -0.0019(4)
N1 0.047(3) 0.047(2) 0.044(2) 0.000(2) 0.004(2) -0.002(3)
N2 0.044(3) 0.044(3) 0.054(3) -0.006(2) 0.008(2) -0.003(2)
N3 0.051(3) 0.047(3) 0.058(3) -0.001(2) -0.003(3) -0.005(2)
N4 0.060(3) 0.044(2) 0.049(3) 0.000(2) 0.007(3) 0.001(2)
N5 0.043(3) 0.054(3) 0.052(3) 0.000(3) 0.002(2) 0.004(3)
N6 0.043(3) 0.052(3) 0.053(3) 0.001(3) -0.004(2) -0.005(3)
C1 0.060(4) 0.067(4) 0.055(3) 0.003(3) 0.007(4) -0.003(4)
C2 0.083(5) 0.091(5) 0.051(4) -0.002(3) 0.018(4) -0.018(5)
C3 0.088(5) 0.080(5) 0.050(4) 0.009(4) -0.014(4) -0.010(4)
C4 0.069(4) 0.059(4) 0.067(4) 0.001(3) -0.027(4) -0.002(3)
C5 0.052(4) 0.049(3) 0.052(3) -0.003(3) -0.007(3) -0.006(3)
C6 0.040(3) 0.054(3) 0.068(4) 0.000(3) -0.001(3) 0.005(3)
C7 0.065(4) 0.056(3) 0.070(4) -0.005(3) 0.025(3) 0.004(3)
C8 0.063(4) 0.042(3) 0.061(3) -0.010(3) 0.007(3) -0.003(3)
C9 0.065(4) 0.049(3) 0.064(3) -0.012(3) -0.007(4) -0.012(3)
C10 0.059(4) 0.069(4) 0.088(5) -0.009(4) 0.001(4) -0.024(3)
C11 0.063(4) 0.070(4) 0.064(4) -0.003(3) -0.018(3) -0.002(3)
C12 0.076(5) 0.054(3) 0.054(4) -0.006(3) -0.016(4) 0.014(3)
C13 0.107(6) 0.068(4) 0.063(5) 0.004(4) -0.025(5) 0.020(5)
C14 0.149(9) 0.065(4) 0.059(4) 0.009(4) 0.001(6) 0.024(6)
C15 0.122(7) 0.056(4) 0.070(5) 0.007(4) 0.030(5) 0.014(4)
C16 0.084(5) 0.048(3) 0.056(4) -0.001(3) 0.010(4) 0.000(3)
C17 0.063(5) 0.069(4) 0.085(5) -0.007(4) -0.001(4) -0.013(4)
C18 0.046(4) 0.052(4) 0.054(4) 0.001(3) 0.003(3) 0.003(3)
C19 0.052(4) 0.068(4) 0.072(5) 0.004(4) 0.007(3) 0.005(3)
C20 0.043(4) 0.051(3) 0.052(4) 0.003(3) -0.003(3) -0.005(3)
Cl1 0.0605(9) 0.0712(9) 0.0715(10) -0.0035(8) 0.0022(10) 0.0136(9)
O1 0.093(10) 0.133(13) 0.345(28) -0.046(17) 0.132(15) -0.046(11)
O2 0.120(11) 0.156(12) 0.148(13) 0.056(10) -0.066(10) -0.038(10)
O3 0.149(13) 0.101(7) 0.084(7) 0.013(6) -0.027(9) 0.044(9)
O4 0.242(23) 0.112(10) 0.124(15) -0.020(9) 0.021(14) 0.089(14)
Cl1' 0.0605(9) 0.0712(9) 0.0715(10) -0.0035(8) 0.0022(10) 0.0136(9)
O1' 0.126(10) 0.128(10) 0.089(8) -0.034(8) -0.052(8) 0.071(8)
O2' 0.176(19) 0.248(22) 0.042(5) -0.012(8) 0.000(7) 0.048(16)
O3' 0.142(14) 0.225(20) 0.307(30) -0.033(23) 0.049(15) -0.121(16)
O4' 0.169(18) 0.085(7) 0.134(15) -0.017(9) -0.068(13) 0.052(8)
Cl2 0.0543(9) 0.0763(9) 0.0609(8) -0.0034(8) -0.0043(9) -0.0030(11)
O5 0.069(4) 0.112(4) 0.154(5) 0.003(4) -0.019(4) -0.030(3)
O6 0.196(7) 0.143(5) 0.065(3) 0.002(3) -0.007(4) 0.005(6)
O7 0.107(4) 0.079(3) 0.113(4) 0.022(3) -0.011(4) -0.012(3)
O8 0.058(3) 0.133(5) 0.166(6) -0.008(5) 0.004(4) 0.014(3)

loop_
_atom_site_label
_atom_site_type_symbol
_atom_site_fract_x
_atom_site_fract_y
_atom_site_fract_z
_atom_site_U_iso_or_equiv
_atom_site_thermal_displace_type
_atom_site_occupancy
_atom_site_calc_flag
_atom_site_refinement_flags
_atom_site_disorder_group
Fe1 Fe 0.53215(8) 0.08960(4) 0.81205(4) 0.0414(2) Uani 1 d . .
N1 N 0.5462(5) 0.0276(3) 0.9121(2) 0.0463(10) Uani 1 d . .
N2 N 0.6658(5) -0.0090(3) 0.7842(3) 0.0473(12) Uani 1 d . .
N3 N 0.3881(5) 0.0092(3) 0.7652(3) 0.0521(12) Uani 1 d . .
N4 N 0.5205(5) 0.1449(3) 0.7083(2) 0.0508(11) Uani 1 d . .
N5 N 0.6727(5) 0.1701(3) 0.8448(3) 0.0498(12) Uani 1 d . .
N6 N 0.3980(5) 0.1733(3) 0.8490(3) 0.0495(12) Uani 1 d . .
C1 C 0.4602(7) 0.0321(4) 0.9696(3) 0.0605(15) Uani 1 d . .
H1A H 0.3838(7) 0.0671(4) 0.9652(3) 0.073 Uiso 1 calc R .
C2 C 0.4833(8) -0.0148(5) 1.0364(4) 0.075(2) Uani 1 d . .
H2A H 0.4228(8) -0.0100(5) 1.0763(4) 0.090 Uiso 1 calc R .
C3 C 0.5927(8) -0.0674(5) 1.0441(4) 0.073(2) Uani 1 d . .
H3A H 0.6071(8) -0.0997(5) 1.0883(4) 0.087 Uiso 1 calc R .
C4 C 0.6817(7) -0.0718(4) 0.9850(4) 0.065(2) Uani 1 d . .
H4A H 0.7582(7) -0.1068(4) 0.9887(4) 0.078 Uiso 1 calc R .
C5 C 0.6567(6) -0.0239(4) 0.9202(3) 0.0508(14) Uani 1 d . .
C6 C 0.7474(6) -0.0250(4) 0.8527(3) 0.054(2) Uani 1 d . .
H6A H 0.8150(6) 0.0209(4) 0.8577(3) 0.065 Uiso 1 calc R .
H6B H 0.7921(6) -0.0821(4) 0.8490(3) 0.065 Uiso 1 calc R .
C7 C 0.7574(7) 0.0080(4) 0.7206(4) 0.064(2) Uani 1 d . .
H7B H 0.8183(28) -0.0410(14) 0.7153(15) 0.096 Uiso 1 calc R .
H7C H 0.8071(31) 0.0615(16) 0.7300(12) 0.096 Uiso 1 calc R .
H7D H 0.7066(8) 0.0146(27) 0.6747(5) 0.096 Uiso 1 calc R .
C8 C 0.5834(6) -0.0897(4) 0.7683(3) 0.0551(14) Uani 1 d . .
H8B H 0.5554(6) -0.1171(4) 0.8155(3) 0.066 Uiso 1 calc R .
H8C H 0.6356(6) -0.1327(4) 0.7399(3) 0.066 Uiso 1 calc R .
C9 C 0.4631(7) -0.0616(3) 0.7233(3) 0.0590(14) Uani 1 d . .
H9A H 0.4914(7) -0.0391(3) 0.6744(3) 0.071 Uiso 1 calc R .
H9B H 0.4051(7) -0.1124(3) 0.7149(3) 0.071 Uiso 1 calc R .
C10 C 0.2907(6) -0.0314(4) 0.8171(4) 0.072(2) Uani 1 d . .
H10A H 0.2248(27) -0.0635(26) 0.7885(5) 0.108 Uiso 1 calc R .
H10B H 0.2474(33) 0.0143(5) 0.8462(19) 0.108 Uiso 1 calc R .
H10C H 0.3362(9) -0.0715(24) 0.8507(18) 0.108 Uiso 1 calc R .
C11 C 0.3156(6) 0.0651(4) 0.7104(4) 0.065(2) Uani 1 d . .
H11A H 0.2497(6) 0.1009(4) 0.7368(4) 0.079 Uiso 1 calc R .
H11B H 0.2688(6) 0.0275(4) 0.6744(4) 0.079 Uiso 1 calc R .
C12 C 0.4101(7) 0.1238(4) 0.6696(3) 0.062(2) Uani 1 d . .
C13 C 0.3885(9) 0.1555(4) 0.5970(4) 0.080(2) Uani 1 d . .
H13A H 0.3109(9) 0.1408(4) 0.5707(4) 0.095 Uiso 1 calc R .
C14 C 0.4836(11) 0.2089(5) 0.5647(4) 0.091(3) Uani 1 d . .
H14A H 0.4718(11) 0.2300(5) 0.5156(4) 0.109 Uiso 1 calc R .
C15 C 0.5964(9) 0.2315(4) 0.6048(4) 0.083(2) Uani 1 d . .
H15A H 0.6612(9) 0.2683(4) 0.5836(4) 0.099 Uiso 1 calc R .
C16 C 0.6117(7) 0.1986(4) 0.6768(4) 0.063(2) Uani 1 d . .
H16A H 0.6876(7) 0.2141(4) 0.7044(4) 0.075 Uiso 1 calc R .
C17 C 0.8480(7) 0.2847(5) 0.8918(4) 0.072(2) Uani 1 d . .
H17A H 0.9059(28) 0.2573(10) 0.9284(19) 0.109 Uiso 1 calc R .
H17B H 0.8028(7) 0.3342(15) 0.9148(23) 0.109 Uiso 1 calc R .
H17C H 0.9002(31) 0.3052(22) 0.8496(6) 0.109 Uiso 1 calc R .
C18 C 0.7492(6) 0.2200(4) 0.8655(4) 0.051(2) Uani 1 d . .
C19 C 0.2303(6) 0.2870(5) 0.9030(4) 0.064(2) Uani 1 d . .
H19A H 0.1622(25) 0.2993(21) 0.8661(10) 0.096 Uiso 1 calc R .
H19B H 0.2765(10) 0.3410(11) 0.9156(23) 0.096 Uiso 1 calc R .
H19C H 0.1898(32) 0.2627(13) 0.9478(14) 0.096 Uiso 1 calc R .
C20 C 0.3241(6) 0.2238(4) 0.8724(3) 0.0488(14) Uani 1 d . .
Cl1 Cl 0.9754(2) 0.75613(10) 0.81061(10) 0.0677(4) Uani 0.50 d PDU 1
O1 O 0.8640(16) 0.7529(13) 0.8509(15) 0.190(10) Uani 0.50 d PDU 1
O2 O 1.0815(17) 0.7753(11) 0.8608(10) 0.141(6) Uani 0.50 d PDU 1
O3 O 0.9723(19) 0.8333(8) 0.7629(6) 0.111(4) Uani 0.50 d PDU 1
O4 O 1.0060(28) 0.6836(10) 0.7670(11) 0.159(10) Uani 0.50 d PDU 1
Cl1' Cl 0.9754(2) 0.75613(10) 0.81061(10) 0.0677(4) Uani 0.50 d PDU 2
O1' O 0.8638(16) 0.7782(10) 0.7647(7) 0.114(5) Uani 0.50 d PDU 2
O2' O 0.9292(19) 0.7622(15) 0.8833(6) 0.155(8) Uani 0.50 d PDU 2
O3' O 1.0794(19) 0.8063(15) 0.7975(15) 0.224(10) Uani 0.50 d PDU 2
O4' O 1.0013(24) 0.6643(9) 0.7950(11) 0.130(8) Uani 0.50 d PDU 2
Cl2 Cl 0.4588(2) -0.08491(11) 0.50216(8) 0.0638(4) Uani 1 d D .
O5 O 0.5677(5) -0.0374(4) 0.5303(4) 0.111(2) Uani 1 d D .
O6 O 0.4612(8) -0.0940(4) 0.4247(3) 0.135(2) Uani 1 d D .
O7 O 0.4637(6) -0.1728(3) 0.5338(3) 0.100(2) Uani 1 d D .
O8 O 0.3396(5) -0.0458(4) 0.5274(4) 0.119(2) Uani 1 d D .

loop_
_atom_type_symbol
_atom_type_description
_atom_type_scat_dispersion_real
_atom_type_scat_dispersion_imag
_atom_type_scat_source
C C 0.0033 0.0016 'International Tables Vol C Tables 4.2.6.8 and 6.1.1.4'
H H 0.0000 0.0000 'International Tables Vol C Tables 4.2.6.8 and 6.1.1.4'
N N 0.0061 0.0033 'International Tables Vol C Tables 4.2.6.8 and 6.1.1.4'
O O 0.0106 0.0060 'International Tables Vol C Tables 4.2.6.8 and 6.1.1.4'
Cl Cl 0.1484 0.1585 'International Tables Vol C Tables 4.2.6.8 and 6.1.1.4'
Fe Fe 0.3463 0.8444 'International Tables Vol C Tables 4.2.6.8 and 6.1.1.4'

loop_
_geom_angle_atom_site_label_1
_geom_angle_atom_site_label_2
_geom_angle_atom_site_label_3
_geom_angle
N5 Fe1 N6 89.7(2)
N5 Fe1 N1 88.7(2)
N6 Fe1 N1 93.1(2)
N5 Fe1 N4 93.1(2)
N6 Fe1 N4 89.9(2)
N1 Fe1 N4 176.5(2)
N5 Fe1 N3 173.5(2)
N6 Fe1 N3 91.9(2)
N1 Fe1 N3 97.5(2)
N4 Fe1 N3 80.6(2)
N5 Fe1 N2 93.0(2)
N6 Fe1 N2 172.7(2)
N1 Fe1 N2 80.1(2)
N4 Fe1 N2 96.8(2)
N3 Fe1 N2 86.2(2)
C1 N1 C5 118.2(5)
C1 N1 Fe1 127.1(4)
C5 N1 Fe1 114.6(4)
C7 N2 C6 108.1(5)
C7 N2 C8 109.9(5)
C6 N2 C8 109.0(5)
C7 N2 Fe1 117.4(4)
C6 N2 Fe1 106.2(3)
C8 N2 Fe1 105.9(3)
C10 N3 C11 108.8(5)
C10 N3 C9 110.1(4)
C11 N3 C9 109.1(5)
C10 N3 Fe1 117.2(4)
C11 N3 Fe1 105.8(3)
C9 N3 Fe1 105.5(4)
C12 N4 C16 119.5(5)
C12 N4 Fe1 114.5(4)
C16 N4 Fe1 126.0(4)
C18 N5 Fe1 176.2(5)
C20 N6 Fe1 176.9(5)
N1 C1 C2 120.8(6)
C3 C2 C1 120.9(7)
C2 C3 C4 118.3(6)
C3 C4 C5 119.3(6)
N1 C5 C4 122.4(6)
N1 C5 C6 114.5(5)
C4 C5 C6 123.1(6)
N2 C6 C5 108.5(4)
N2 C8 C9 108.2(4)
N3 C9 C8 109.8(5)
N3 C11 C12 110.3(5)
N4 C12 C13 121.4(7)
N4 C12 C11 114.8(5)
C13 C12 C11 123.9(7)
C14 C13 C12 118.7(8)
C13 C14 C15 120.0(7)
C16 C15 C14 118.7(7)
N4 C16 C15 121.8(7)
N5 C18 C17 179.6(7)
N6 C20 C19 179.1(6)
O1 Cl1 O4 117.5(12)
O1 Cl1 O2 107.5(11)
O4 Cl1 O2 110.4(12)
O1 Cl1 O3 109.1(10)
O4 Cl1 O3 108.6(9)
O2 Cl1 O3 102.7(8)
O3' Cl1' O2' 113.4(11)
O3' Cl1' O1' 112.9(12)
O2' Cl1' O1' 104.9(9)
O3' Cl1' O4' 112.4(13)
O2' Cl1' O4' 107.8(11)
O1' Cl1' O4' 104.9(9)
O6 Cl2 O5 113.2(4)
O6 Cl2 O8 111.9(4)
O5 Cl2 O8 109.5(3)
O6 Cl2 O7 107.1(4)
O5 Cl2 O7 107.9(3)
O8 Cl2 O7 106.9(4)

loop_
_geom_bond_atom_site_label_1
_geom_bond_atom_site_label_2
_geom_bond_distance
Fe1 N5 1.942(5)
Fe1 N6 1.950(5)
Fe1 N1 2.002(4)
Fe1 N4 2.015(4)
Fe1 N3 2.053(5)
Fe1 N2 2.055(5)
N1 C1 1.332(7)
N1 C5 1.355(7)
N2 C7 1.472(7)
N2 C6 1.477(7)
N2 C8 1.493(7)
N3 C10 1.469(8)
N3 C11 1.471(7)
N3 C9 1.498(7)
N4 C12 1.335(7)
N4 C16 1.338(7)
N5 C18 1.131(7)
N6 C20 1.137(7)
C1 C2 1.394(8)
C2 C3 1.355(9)
C3 C4 1.373(9)
C4 C5 1.374(8)
C5 C6 1.497(8)
C8 C9 1.501(8)
C11 C12 1.479(9)
C12 C13 1.385(8)
C13 C14 1.368(11)
C14 C15 1.373(11)
C15 C16 1.373(9)
C17 C18 1.462(9)
C19 C20 1.439(9)
Cl1 O1 1.321(12)
Cl1 O4 1.369(12)
Cl1 O2 1.411(11)
Cl1 O3 1.434(10)
Cl1' O3' 1.304(12)
Cl1' O2' 1.367(11)
Cl1' O1' 1.417(10)
Cl1' O4' 1.432(11)
Cl2 O6 1.375(5)
Cl2 O5 1.393(5)
Cl2 O8 1.401(5)
Cl2 O7 1.436(4)

loop_
_geom_torsion_atom_site_label_1
_geom_torsion_atom_site_label_2
_geom_torsion_atom_site_label_3
_geom_torsion_atom_site_label_4
_geom_torsion
N5 Fe1 N1 C1 106.1(5)
N6 Fe1 N1 C1 16.5(5)
N4 Fe1 N1 C1 -132.0(34)
N3 Fe1 N1 C1 -75.9(5)
N2 Fe1 N1 C1 -160.7(5)
N5 Fe1 N1 C5 -73.8(4)
N6 Fe1 N1 C5 -163.4(4)
N4 Fe1 N1 C5 48.2(37)
N3 Fe1 N1 C5 104.3(4)
N2 Fe1 N1 C5 19.5(4)
N5 Fe1 N2 C7 -66.4(5)
N6 Fe1 N2 C7 -177.6(14)
N1 Fe1 N2 C7 -154.6(5)
N4 Fe1 N2 C7 27.1(5)
N3 Fe1 N2 C7 107.1(5)
N5 Fe1 N2 C6 54.6(4)
N6 Fe1 N2 C6 -56.5(17)
N1 Fe1 N2 C6 -33.5(4)
N4 Fe1 N2 C6 148.1(4)
N3 Fe1 N2 C6 -131.8(4)
N5 Fe1 N2 C8 170.5(4)
N6 Fe1 N2 C8 59.3(17)
N1 Fe1 N2 C8 82.3(4)
N4 Fe1 N2 C8 -96.0(4)
N3 Fe1 N2 C8 -16.0(3)
N5 Fe1 N3 C10 -166.7(16)
N6 Fe1 N3 C10 -62.5(4)
N1 Fe1 N3 C10 30.9(4)
N4 Fe1 N3 C10 -152.1(4)
N2 Fe1 N3 C10 110.4(4)
N5 Fe1 N3 C11 -45.2(19)
N6 Fe1 N3 C11 59.0(4)
N1 Fe1 N3 C11 152.4(4)
N4 Fe1 N3 C11 -30.6(4)
N2 Fe1 N3 C11 -128.1(4)
N5 Fe1 N3 C9 70.4(18)
N6 Fe1 N3 C9 174.6(4)
N1 Fe1 N3 C9 -92.0(4)
N4 Fe1 N3 C9 85.0(4)
N2 Fe1 N3 C9 -12.5(3)
N5 Fe1 N4 C12 -164.3(4)
N6 Fe1 N4 C12 -74.7(4)
N1 Fe1 N4 C12 73.8(36)
N3 Fe1 N4 C12 17.3(4)
N2 Fe1 N4 C12 102.3(4)
N5 Fe1 N4 C16 16.0(5)
N6 Fe1 N4 C16 105.7(5)
N1 Fe1 N4 C16 -105.8(35)
N3 Fe1 N4 C16 -162.3(5)
N2 Fe1 N4 C16 -77.4(5)
N6 Fe1 N5 C18 4.5(77)
N1 Fe1 N5 C18 -88.6(78)
N4 Fe1 N5 C18 94.4(78)
N3 Fe1 N5 C18 108.8(77)
N2 Fe1 N5 C18 -168.6(77)
N5 Fe1 N6 C20 -17.7(91)
N1 Fe1 N6 C20 71.0(91)
N4 Fe1 N6 C20 -110.8(91)
N3 Fe1 N6 C20 168.6(91)
N2 Fe1 N6 C20 93.6(92)
C5 N1 C1 C2 0.0(8)
Fe1 N1 C1 C2 -179.8(4)
N1 C1 C2 C3 -1.1(10)
C1 C2 C3 C4 1.3(10)
C2 C3 C4 C5 -0.6(9)
C1 N1 C5 C4 0.7(8)
Fe1 N1 C5 C4 -179.4(4)
C1 N1 C5 C6 179.9(5)
Fe1 N1 C5 C6 -0.2(6)
C3 C4 C5 N1 -0.4(9)
C3 C4 C5 C6 -179.6(6)
C7 N2 C6 C5 168.6(5)
C8 N2 C6 C5 -71.9(6)
Fe1 N2 C6 C5 41.7(5)
N1 C5 C6 N2 -28.4(7)
C4 C5 C6 N2 150.8(5)
C7 N2 C8 C9 -86.0(6)
C6 N2 C8 C9 155.7(4)
Fe1 N2 C8 C9 41.7(5)
C10 N3 C9 C8 -87.8(6)
C11 N3 C9 C8 152.9(5)
Fe1 N3 C9 C8 39.6(5)
N2 C8 C9 N3 -55.9(6)
C10 N3 C11 C12 166.2(5)
C9 N3 C11 C12 -73.7(6)
Fe1 N3 C11 C12 39.4(6)
C16 N4 C12 C13 0.6(8)
Fe1 N4 C12 C13 -179.0(5)
C16 N4 C12 C11 -179.2(5)
Fe1 N4 C12 C11 1.1(6)
N3 C11 C12 N4 -28.0(7)
N3 C11 C12 C13 152.2(6)
N4 C12 C13 C14 0.6(9)
C11 C12 C13 C14 -179.5(6)
C12 C13 C14 C15 -1.3(10)
C13 C14 C15 C16 0.7(10)
C12 N4 C16 C15 -1.2(8)
Fe1 N4 C16 C15 178.4(4)
C14 C15 C16 N4 0.6(9)
Fe1 N5 C18 C17 -87.0(1000)
Fe1 N6 C20 C19 -85.6(474)
